data_4024221
loop_
_publ_author_name
'Jun Yang'
'Mahender B. Dewal'
'David Sobransingh'
'Mark D. Smith'
'Yuewen Xu'
'Linda S. Shimizu'

_publ_section_title
;
Examination of the Structural Features That Favor the Columnar
Self-Assembly of Bis-urea Macrocycles
;
_journal_name_full 'Journal of Organic Chemistry'
_journal_page_first 102
_journal_page_last 110
_journal_paper_doi 10.1021/jo801717w
_journal_volume 74
_journal_year 2009
_chemical_formula_moiety 'C18 H28 N4 O2'
_chemical_formula_sum 'C18 H28 N4 O2'
_chemical_formula_weight 332.44
_chemical_name_systematic
; 
 ? 
;
_space_group_IT_number 9
_symmetry_cell_setting monoclinic
_symmetry_space_group_name_Hall 'C -2yc'
_symmetry_space_group_name_H-M 'C 1 c 1'
_atom_sites_solution_hydrogens geom
_atom_sites_solution_primary direct
_atom_sites_solution_secondary difmap
_audit_creation_method SHELXL-97
_cell_angle_alpha 90.00
_cell_angle_beta 97.1860(10)
_cell_angle_gamma 90.00
_cell_formula_units_Z 16
_cell_length_a 12.8503(7)
_cell_length_b 12.9078(7)
_cell_length_c 44.377(3)
_cell_measurement_reflns_used 9616
_cell_measurement_temperature 150(2)
_cell_measurement_theta_max 24.984
_cell_measurement_theta_min 2.245
_cell_volume 7303.0(7)
_computing_cell_refinement 'SAINT-Plus Version 6.45 (Bruker, 2001)'
_computing_data_collection 'SMART Version 5.625 (Bruker, 2001)'
_computing_data_reduction 'SAINT-Plus Version 6.45 (Bruker, 2001)'
_computing_molecular_graphics various
_computing_publication_material 'SHELXTL Version 6.14 (Bruker, 2000)'
_computing_structure_refinement 'SHELXL-97 (Sheldrick, 1997)'
_computing_structure_solution 'SHELXS-97 (Sheldrick, 1990)'
_diffrn_ambient_temperature 150(2)
_diffrn_measured_fraction_theta_full 0.999
_diffrn_measured_fraction_theta_max 0.999
_diffrn_measurement_device_type 'Bruker SMART APEX CCD diffractometer'
_diffrn_measurement_method 'omega scans'
_diffrn_radiation_monochromator graphite
_diffrn_radiation_source 'fine-focus sealed tube'
_diffrn_radiation_type MoK\a
_diffrn_radiation_wavelength 0.71073
_diffrn_reflns_av_R_equivalents 0.0796
_diffrn_reflns_av_sigmaI/netI 0.0482
_diffrn_reflns_limit_h_max 15
_diffrn_reflns_limit_h_min -15
_diffrn_reflns_limit_k_max 15
_diffrn_reflns_limit_k_min -15
_diffrn_reflns_limit_l_max 52
_diffrn_reflns_limit_l_min -52
_diffrn_reflns_number 45069
_diffrn_reflns_theta_full 25.06
_diffrn_reflns_theta_max 25.06
_diffrn_reflns_theta_min 1.85
_exptl_absorpt_coefficient_mu 0.081
_exptl_absorpt_correction_type none
_exptl_crystal_colour colorless
_exptl_crystal_density_diffrn 1.209
_exptl_crystal_density_meas 0
_exptl_crystal_density_method 'not measured'
_exptl_crystal_description plate
_exptl_crystal_F_000 2880
_exptl_crystal_size_max 0.16
_exptl_crystal_size_mid 0.12
_exptl_crystal_size_min 0.06
_refine_diff_density_max 0.596
_refine_diff_density_min -0.240
_refine_diff_density_rms 0.042
_refine_ls_abs_structure_details 'Flack H D (1983), Acta Cryst. A39, 876-881'
_refine_ls_abs_structure_Flack 'opposites merged'
_refine_ls_extinction_method none
_refine_ls_goodness_of_fit_ref 1.002
_refine_ls_hydrogen_treatment constr
_refine_ls_matrix_type full
_refine_ls_number_parameters 865
_refine_ls_number_reflns 6481
_refine_ls_number_restraints 2
_refine_ls_restrained_S_all 1.002
_refine_ls_R_factor_all 0.0563
_refine_ls_R_factor_gt 0.0438
_refine_ls_shift/su_max 0.001
_refine_ls_shift/su_mean 0.000
_refine_ls_structure_factor_coef Fsqd
_refine_ls_weighting_details 'calc w=1/[\s^2^(Fo^2^)+(0.0669P)^2^+0.0000P] where P=(Fo^2^+2Fc^2^)/3'
_refine_ls_weighting_scheme calc
_refine_ls_wR_factor_gt 0.1061
_refine_ls_wR_factor_ref 0.1124
_reflns_number_gt 5270
_reflns_number_total 6481
_reflns_threshold_expression >2sigma(I)
_cod_data_source_file jo801717w_si_003.cif
_cod_data_source_block jy02132m
_cod_depositor_comments
;
The following automatic conversions were performed:
'_symmetry_cell_setting' value 'Monoclinic' changed to 'monoclinic'
according to '/home/saulius/struct/CIF-dictionaries/cif_core.dic'
dictionary named 'cif_core.dic' version 2.4.1 from 2010-06-29.

Automatic conversion script
Id: cif_fix_enum 1527 2010-12-29 10:47:43Z saulius 
;
_cod_original_sg_symbol_H-M 'C c'
_cod_database_code 4024221

loop_
_symmetry_equiv_pos_as_xyz
'x, y, z'
'x, -y, z+1/2'
'x+1/2, y+1/2, z'
'x+1/2, -y+1/2, z+1/2'

loop_
_atom_site_label
_atom_site_type_symbol
_atom_site_fract_x
_atom_site_fract_y
_atom_site_fract_z
_atom_site_U_iso_or_equiv
_atom_site_adp_type
_atom_site_occupancy
_atom_site_symmetry_multiplicity
_atom_site_calc_flag
_atom_site_refinement_flags
_atom_site_disorder_assembly
_atom_site_disorder_group
C1A C 0.2285(3) 0.0860(3) 0.11685(8) 0.0234(8) Uani 1 1 d . . .
C2A C 0.2290(3) 0.0540(3) 0.17128(9) 0.0279(9) Uani 1 1 d . . .
H2A1 H 0.1660 0.0094 0.1703 0.034 Uiso 1 1 calc R . .
H2A2 H 0.2071 0.1266 0.1740 0.034 Uiso 1 1 calc R . .
C3A C 0.3076(3) 0.0217(3) 0.19799(8) 0.0236(8) Uani 1 1 d . . .
C4A C 0.2864(3) -0.0596(3) 0.21653(9) 0.0280(9) Uani 1 1 d . . .
H4A1 H 0.2221 -0.0964 0.2125 0.034 Uiso 1 1 calc R . .
C5A C 0.3589(3) -0.0876(3) 0.24101(9) 0.0344(10) Uani 1 1 d . . .
H5A H 0.3433 -0.1429 0.2539 0.041 Uiso 1 1 calc R . .
C6A C 0.4525(3) -0.0366(3) 0.24690(9) 0.0310(9) Uani 1 1 d . . .
H6A H 0.5016 -0.0571 0.2636 0.037 Uiso 1 1 calc R . .
C7A C 0.4763(3) 0.0458(3) 0.22831(8) 0.0252(9) Uani 1 1 d . . .
C8A C 0.4031(3) 0.0736(3) 0.20419(8) 0.0243(9) Uani 1 1 d . . .
H8A H 0.4181 0.1296 0.1915 0.029 Uiso 1 1 calc R . .
C9A C 0.5807(3) 0.1012(3) 0.23567(9) 0.0263(10) Uani 1 1 d . . .
H9A1 H 0.5840 0.1313 0.2563 0.032 Uiso 1 1 calc R . .
H9A2 H 0.6377 0.0494 0.2361 0.032 Uiso 1 1 calc R . .
C10A C 0.6609(3) 0.1674(3) 0.19217(9) 0.0236(8) Uani 1 1 d . . .
C11A C 0.7244(3) 0.2472(3) 0.14785(9) 0.0326(10) Uani 1 1 d . . .
H11A H 0.7483 0.1768 0.1431 0.039 Uiso 1 1 calc R . .
H11B H 0.7868 0.2880 0.1561 0.039 Uiso 1 1 calc R . .
C12A C 0.6730(3) 0.2977(3) 0.11898(9) 0.0324(10) Uani 1 1 d . . .
H12A H 0.7264 0.3070 0.1050 0.039 Uiso 1 1 calc R . .
H12B H 0.6480 0.3674 0.1240 0.039 Uiso 1 1 calc R . .
C13A C 0.5804(3) 0.2370(3) 0.10244(9) 0.0304(9) Uani 1 1 d . . .
H13A H 0.6025 0.1645 0.0996 0.036 Uiso 1 1 calc R . .
H13B H 0.5226 0.2357 0.1152 0.036 Uiso 1 1 calc R . .
C14A C 0.5404(4) 0.2824(3) 0.07200(10) 0.0386(11) Uani 1 1 d . . .
H14A H 0.5913 0.2669 0.0576 0.046 Uiso 1 1 calc R . .
H14B H 0.5366 0.3587 0.0740 0.046 Uiso 1 1 calc R . .
C15A C 0.4325(4) 0.2418(3) 0.05873(11) 0.0364(11) Uani 1 1 d . . .
H15A H 0.3820 0.2567 0.0733 0.044 Uiso 1 1 calc R . .
H15B H 0.4092 0.2803 0.0398 0.044 Uiso 1 1 calc R . .
C16A C 0.4288(3) 0.1270(3) 0.05172(10) 0.0330(10) Uani 1 1 d . . .
H16A H 0.4567 0.0885 0.0703 0.040 Uiso 1 1 calc R . .
H16B H 0.4754 0.1127 0.0361 0.040 Uiso 1 1 calc R . .
C17A C 0.3188(3) 0.0860(3) 0.04046(9) 0.0336(10) Uani 1 1 d . . .
H17A H 0.2940 0.1194 0.0208 0.040 Uiso 1 1 calc R . .
H17B H 0.3235 0.0106 0.0368 0.040 Uiso 1 1 calc R . .
C18A C 0.2378(3) 0.1047(3) 0.06230(9) 0.0291(9) Uani 1 1 d . . .
H18A H 0.2259 0.1801 0.0642 0.035 Uiso 1 1 calc R . .
H18B H 0.1703 0.0722 0.0541 0.035 Uiso 1 1 calc R . .
N1A N 0.2733(3) 0.0618(3) 0.09170(7) 0.0291(8) Uani 1 1 d . . .
H1A H 0.3263 0.0182 0.0934 0.035 Uiso 1 1 calc R . .
N2A N 0.2757(2) 0.0449(2) 0.14313(7) 0.0268(7) Uani 1 1 d . . .
H2A H 0.3358 0.0120 0.1432 0.032 Uiso 1 1 calc R . .
N3A N 0.5998(3) 0.1825(2) 0.21473(7) 0.0259(7) Uani 1 1 d . . .
H3A H 0.5711 0.2437 0.2166 0.031 Uiso 1 1 calc R . .
N4A N 0.6532(2) 0.2401(2) 0.17061(7) 0.0260(7) Uani 1 1 d . . .
H4A H 0.6024 0.2860 0.1702 0.031 Uiso 1 1 calc R . .
O1A O 0.1502(2) 0.1418(2) 0.11616(6) 0.0338(7) Uani 1 1 d . . .
O2A O 0.7198(2) 0.0911(2) 0.19236(6) 0.0326(7) Uani 1 1 d . . .
C1B C 0.5128(3) 0.4349(3) 0.42106(8) 0.0250(9) Uani 1 1 d . . .
C2B C 0.4601(3) 0.4133(3) 0.36672(8) 0.0266(9) Uani 1 1 d . . .
H2B1 H 0.4167 0.3503 0.3676 0.032 Uiso 1 1 calc R . .
H2B2 H 0.5323 0.3914 0.3641 0.032 Uiso 1 1 calc R . .
C3B C 0.4159(3) 0.4789(3) 0.33990(9) 0.0241(8) Uani 1 1 d . . .
C4B C 0.3256(3) 0.4476(3) 0.32132(9) 0.0285(9) Uani 1 1 d . . .
H4B1 H 0.2917 0.3846 0.3253 0.034 Uiso 1 1 calc R . .
C5B C 0.2859(3) 0.5095(3) 0.29691(9) 0.0344(10) Uani 1 1 d . . .
H5B H 0.2243 0.4888 0.2842 0.041 Uiso 1 1 calc R . .
C6B C 0.3352(3) 0.6003(3) 0.29104(9) 0.0312(9) Uani 1 1 d . . .
H6B H 0.3081 0.6410 0.2740 0.037 Uiso 1 1 calc R . .
C7B C 0.4244(3) 0.6337(3) 0.30964(9) 0.0238(9) Uani 1 1 d . . .
C8B C 0.4636(3) 0.5706(3) 0.33369(8) 0.0254(9) Uani 1 1 d . . .
H8B H 0.5254 0.5913 0.3463 0.031 Uiso 1 1 calc R . .
C9B C 0.4765(3) 0.7347(3) 0.30205(9) 0.0288(9) Uani 1 1 d . . .
H9B1 H 0.4974 0.7290 0.2814 0.035 Uiso 1 1 calc R . .
H9B2 H 0.4244 0.7912 0.3017 0.035 Uiso 1 1 calc R . .
C10B C 0.5623(3) 0.8343(3) 0.34505(9) 0.0238(8) Uani 1 1 d . . .
C11B C 0.6627(3) 0.9185(3) 0.38950(9) 0.0340(10) Uani 1 1 d . . .
H11C H 0.5942 0.9442 0.3944 0.041 Uiso 1 1 calc R . .
H11D H 0.6998 0.9769 0.3811 0.041 Uiso 1 1 calc R . .
C12B C 0.7267(3) 0.8796(3) 0.41819(9) 0.0354(10) Uani 1 1 d . . .
H12C H 0.7433 0.9388 0.4321 0.042 Uiso 1 1 calc R . .
H12D H 0.7939 0.8516 0.4129 0.042 Uiso 1 1 calc R . .
C13B C 0.6721(3) 0.7957(3) 0.43476(9) 0.0332(10) Uani 1 1 d . . .
H13C H 0.6643 0.7326 0.4220 0.040 Uiso 1 1 calc R . .
H13D H 0.6010 0.8199 0.4377 0.040 Uiso 1 1 calc R . .
C14B C 0.7325(4) 0.7681(4) 0.46575(10) 0.0412(11) Uani 1 1 d . . .
H14C H 0.8081 0.7630 0.4637 0.049 Uiso 1 1 calc R . .
H14D H 0.7236 0.8248 0.4802 0.049 Uiso 1 1 calc R . .
C15B C 0.6966(4) 0.6662(4) 0.47883(11) 0.0448(12) Uani 1 1 d . . .
H15C H 0.7077 0.6095 0.4646 0.054 Uiso 1 1 calc R . .
H15D H 0.7414 0.6519 0.4982 0.054 Uiso 1 1 calc R . .
C16B C 0.5829(4) 0.6650(3) 0.48461(10) 0.0380(11) Uani 1 1 d . . .
H16C H 0.5721 0.7201 0.4994 0.046 Uiso 1 1 calc R . .
H16D H 0.5379 0.6812 0.4654 0.046 Uiso 1 1 calc R . .
C17B C 0.5489(4) 0.5623(3) 0.49661(10) 0.0359(11) Uani 1 1 d . . .
H17C H 0.4760 0.5697 0.5013 0.043 Uiso 1 1 calc R . .
H17D H 0.5936 0.5476 0.5160 0.043 Uiso 1 1 calc R . .
C18B C 0.5535(4) 0.4693(3) 0.47587(9) 0.0311(10) Uani 1 1 d . . .
H18C H 0.6277 0.4530 0.4739 0.037 Uiso 1 1 calc R . .
H18D H 0.5223 0.4085 0.4849 0.037 Uiso 1 1 calc R . .
N1B N 0.4977(3) 0.4896(3) 0.44615(7) 0.0330(8) Uani 1 1 d . . .
H1B H 0.4513 0.5401 0.4443 0.040 Uiso 1 1 calc R . .
N2B N 0.4619(2) 0.4705(2) 0.39470(7) 0.0260(7) Uani 1 1 d . . .
H2B H 0.4288 0.5302 0.3946 0.031 Uiso 1 1 calc R . .
N3B N 0.5681(2) 0.7627(2) 0.32296(7) 0.0264(7) Uani 1 1 d . . .
H3B H 0.6286 0.7327 0.3213 0.032 Uiso 1 1 calc R . .
N4B N 0.6456(2) 0.8363(2) 0.36688(7) 0.0275(8) Uani 1 1 d . . .
H4B H 0.6917 0.7857 0.3675 0.033 Uiso 1 1 calc R . .
O1B O 0.5702(2) 0.3577(2) 0.42211(6) 0.0345(7) Uani 1 1 d . . .
O2B O 0.4862(2) 0.8936(2) 0.34491(6) 0.0333(7) Uani 1 1 d . . .
C1C C 0.4813(3) 0.1612(3) 0.61689(8) 0.0249(9) Uani 1 1 d . . .
C2C C 0.5345(3) 0.1409(3) 0.67161(8) 0.0276(9) Uani 1 1 d . . .
H2C1 H 0.5781 0.0780 0.6707 0.033 Uiso 1 1 calc R . .
H2C2 H 0.4626 0.1187 0.6744 0.033 Uiso 1 1 calc R . .
C3C C 0.5790(3) 0.2065(3) 0.69803(8) 0.0239(8) Uani 1 1 d . . .
C4C C 0.6683(3) 0.1767(3) 0.71665(9) 0.0300(9) Uani 1 1 d . . .
H4C H 0.7028 0.1139 0.7127 0.036 Uiso 1 1 calc R . .
C5C C 0.7077(3) 0.2380(3) 0.74104(9) 0.0352(10) Uani 1 1 d . . .
H5C H 0.7685 0.2164 0.7539 0.042 Uiso 1 1 calc R . .
C6C C 0.6597(3) 0.3298(3) 0.74686(9) 0.0305(9) Uani 1 1 d . . .
H6C H 0.6884 0.3720 0.7634 0.037 Uiso 1 1 calc R . .
C7C C 0.5680(3) 0.3614(3) 0.72842(9) 0.0237(9) Uani 1 1 d . . .
C8C C 0.5297(3) 0.2995(3) 0.70433(8) 0.0221(8) Uani 1 1 d . . .
H8C H 0.4683 0.3203 0.6916 0.026 Uiso 1 1 calc R . .
C9C C 0.5168(3) 0.4620(3) 0.73569(9) 0.0262(9) Uani 1 1 d . . .
H9C1 H 0.4958 0.4569 0.7563 0.031 Uiso 1 1 calc R . .
H9C2 H 0.5695 0.5181 0.7360 0.031 Uiso 1 1 calc R . .
C10C C 0.4311(3) 0.5626(3) 0.69264(9) 0.0254(9) Uani 1 1 d . . .
C11C C 0.3328(4) 0.6473(3) 0.64873(9) 0.0370(10) Uani 1 1 d . . .
H11E H 0.4014 0.6733 0.6441 0.044 Uiso 1 1 calc R . .
H11F H 0.2953 0.7056 0.6571 0.044 Uiso 1 1 calc R . .
C12C C 0.2693(4) 0.6087(3) 0.61978(9) 0.0378(10) Uani 1 1 d . . .
H12E H 0.2016 0.5814 0.6249 0.045 Uiso 1 1 calc R . .
H12F H 0.2535 0.6683 0.6059 0.045 Uiso 1 1 calc R . .
C13C C 0.3215(4) 0.5257(4) 0.60318(10) 0.0401(11) Uani 1 1 d . . .
H13E H 0.3311 0.4633 0.6162 0.048 Uiso 1 1 calc R . .
H13F H 0.3919 0.5503 0.5996 0.048 Uiso 1 1 calc R . .
C14C C 0.2602(4) 0.4962(4) 0.57310(11) 0.0472(12) Uani 1 1 d . . .
H14E H 0.2679 0.5518 0.5582 0.057 Uiso 1 1 calc R . .
H14F H 0.1849 0.4912 0.5756 0.057 Uiso 1 1 calc R . .
C15C C 0.2967(5) 0.3904(5) 0.56012(13) 0.0654(16) Uani 1 1 d . . .
H15E H 0.2901 0.3351 0.5752 0.078 Uiso 1 1 calc R . .
H15F H 0.2492 0.3728 0.5415 0.078 Uiso 1 1 calc R . .
C16C C 0.4050(5) 0.3919(5) 0.55284(13) 0.0583(15) Uani 1 1 d . . .
H16E H 0.4524 0.4126 0.5712 0.070 Uiso 1 1 calc R . .
H16F H 0.4109 0.4446 0.5369 0.070 Uiso 1 1 calc R . .
C17C C 0.4401(4) 0.2880(4) 0.54183(10) 0.0423(11) Uani 1 1 d . . .
H17E H 0.5125 0.2968 0.5368 0.051 Uiso 1 1 calc R . .
H17F H 0.3953 0.2720 0.5226 0.051 Uiso 1 1 calc R . .
C18C C 0.4397(3) 0.1931(3) 0.56221(9) 0.0354(10) Uani 1 1 d . . .
H18E H 0.3665 0.1734 0.5643 0.042 Uiso 1 1 calc R . .
H18F H 0.4734 0.1342 0.5529 0.042 Uiso 1 1 calc R . .
N1C N 0.4959(3) 0.2150(3) 0.59196(7) 0.0354(9) Uani 1 1 d . . .
H1C H 0.5417 0.2661 0.5937 0.042 Uiso 1 1 calc R . .
N2C N 0.5317(2) 0.1984(2) 0.64326(7) 0.0262(7) Uani 1 1 d . . .
H2C H 0.5636 0.2588 0.6433 0.031 Uiso 1 1 calc R . .
N3C N 0.4261(3) 0.4907(3) 0.71486(7) 0.0259(8) Uani 1 1 d . . .
H3C H 0.3656 0.4608 0.7166 0.031 Uiso 1 1 calc R . .
N4C N 0.3492(3) 0.5660(2) 0.67103(7) 0.0285(8) Uani 1 1 d . . .
H4C H 0.3026 0.5157 0.6703 0.034 Uiso 1 1 calc R . .
O1C O 0.4237(2) 0.0842(2) 0.61614(6) 0.0338(7) Uani 1 1 d . . .
O2C O 0.5077(2) 0.6220(2) 0.69315(7) 0.0354(7) Uani 1 1 d . . .
C1D C 0.7661(3) 0.8116(3) 0.92047(9) 0.0273(9) Uani 1 1 d . . .
C2D C 0.7628(3) 0.7831(3) 0.86588(8) 0.0277(9) Uani 1 1 d . . .
H2D1 H 0.8263 0.7394 0.8666 0.033 Uiso 1 1 calc R . .
H2D2 H 0.7837 0.8561 0.8633 0.033 Uiso 1 1 calc R . .
C3D C 0.6852(3) 0.7511(3) 0.83940(8) 0.0252(9) Uani 1 1 d . . .
C4D C 0.7068(3) 0.6689(3) 0.82064(9) 0.0295(9) Uani 1 1 d . . .
H4D1 H 0.7714 0.6327 0.8246 0.035 Uiso 1 1 calc R . .
C5D C 0.6346(3) 0.6400(3) 0.79634(9) 0.0336(10) Uani 1 1 d . . .
H5D H 0.6499 0.5843 0.7836 0.040 Uiso 1 1 calc R . .
C6D C 0.5397(3) 0.6926(3) 0.79060(9) 0.0310(10) Uani 1 1 d . . .
H6D H 0.4901 0.6726 0.7739 0.037 Uiso 1 1 calc R . .
C7D C 0.5168(3) 0.7742(3) 0.80914(9) 0.0230(9) Uani 1 1 d . . .
C8D C 0.5903(3) 0.8026(3) 0.83331(9) 0.0228(9) Uani 1 1 d . . .
H8D H 0.5752 0.8587 0.8460 0.027 Uiso 1 1 calc R . .
C9D C 0.4119(3) 0.8297(3) 0.80190(9) 0.0288(9) Uani 1 1 d . . .
H9D1 H 0.4080 0.8591 0.7812 0.035 Uiso 1 1 calc R . .
H9D2 H 0.3550 0.7779 0.8017 0.035 Uiso 1 1 calc R . .
C10D C 0.3314(3) 0.8971(3) 0.84521(9) 0.0245(8) Uani 1 1 d . . .
C11D C 0.2662(3) 0.9764(4) 0.88962(10) 0.0377(11) Uani 1 1 d . . .
H11G H 0.2434 0.9058 0.8946 0.045 Uiso 1 1 calc R . .
H11H H 0.2033 1.0163 0.8814 0.045 Uiso 1 1 calc R . .
C12D C 0.3185(4) 1.0285(3) 0.91828(10) 0.0434(11) Uani 1 1 d . . .
H12G H 0.3447 1.0973 0.9128 0.052 Uiso 1 1 calc R . .
H12H H 0.2652 1.0398 0.9322 0.052 Uiso 1 1 calc R . .
C13D C 0.4076(4) 0.9681(3) 0.93457(10) 0.0439(12) Uani 1 1 d . . .
H13G H 0.4640 0.9623 0.9213 0.053 Uiso 1 1 calc R . .
H13H H 0.3832 0.8972 0.9385 0.053 Uiso 1 1 calc R . .
C14D C 0.4531(4) 1.0182(4) 0.96507(11) 0.0456(12) Uani 1 1 d . . .
H14G H 0.4045 1.0056 0.9803 0.055 Uiso 1 1 calc R . .
H14H H 0.4585 1.0940 0.9623 0.055 Uiso 1 1 calc R . .
C15D C 0.5643(4) 0.9741(4) 0.97742(13) 0.0568(14) Uani 1 1 d . . .
H15G H 0.6131 0.9881 0.9623 0.068 Uiso 1 1 calc R . .
H15H H 0.5909 1.0114 0.9963 0.068 Uiso 1 1 calc R . .
C16D C 0.5644(5) 0.8639(4) 0.98365(13) 0.0547(14) Uani 1 1 d . . .
H16G H 0.5370 0.8268 0.9648 0.066 Uiso 1 1 calc R . .
H16H H 0.5160 0.8501 0.9989 0.066 Uiso 1 1 calc R . .
C17D C 0.6729(3) 0.8194(3) 0.99551(10) 0.0383(11) Uani 1 1 d . . .
H17G H 0.6975 0.8539 1.0150 0.046 Uiso 1 1 calc R . .
H17H H 0.6640 0.7450 0.9999 0.046 Uiso 1 1 calc R . .
C18D C 0.7584(4) 0.8290(3) 0.97527(9) 0.0361(10) Uani 1 1 d . . .
H18G H 0.7769 0.9029 0.9732 0.043 Uiso 1 1 calc R . .
H18H H 0.8219 0.7918 0.9845 0.043 Uiso 1 1 calc R . .
N1D N 0.7233(3) 0.7856(3) 0.94550(7) 0.0361(9) Uani 1 1 d . . .
H1D H 0.6718 0.7403 0.9438 0.043 Uiso 1 1 calc R . .
N2D N 0.7180(2) 0.7726(2) 0.89408(7) 0.0260(7) Uani 1 1 d . . .
H2D H 0.6578 0.7400 0.8940 0.031 Uiso 1 1 calc R . .
N3D N 0.3931(3) 0.9118(2) 0.82268(7) 0.0258(8) Uani 1 1 d . . .
H3D H 0.4221 0.9729 0.8208 0.031 Uiso 1 1 calc R . .
N4D N 0.3385(3) 0.9699(3) 0.86674(7) 0.0297(8) Uani 1 1 d . . .
H4D H 0.3890 1.0160 0.8672 0.036 Uiso 1 1 calc R . .
O1D O 0.8441(2) 0.8688(2) 0.92123(6) 0.0356(7) Uani 1 1 d . . .
O2D O 0.2722(2) 0.8205(2) 0.84512(7) 0.0355(7) Uani 1 1 d . . .

loop_
_atom_site_aniso_label
_atom_site_aniso_U_11
_atom_site_aniso_U_22
_atom_site_aniso_U_33
_atom_site_aniso_U_23
_atom_site_aniso_U_13
_atom_site_aniso_U_12
C1A 0.025(2) 0.0211(19) 0.023(2) 0.0003(15) -0.0009(17) 0.0058(16)
C2A 0.022(2) 0.037(2) 0.024(2) -0.0033(17) 0.0023(17) 0.0065(18)
C3A 0.022(2) 0.0271(19) 0.022(2) -0.0033(16) 0.0057(17) 0.0081(17)
C4A 0.025(2) 0.030(2) 0.029(2) 0.0026(17) 0.0049(18) 0.0025(17)
C5A 0.039(3) 0.035(2) 0.029(2) 0.0126(18) 0.003(2) -0.0001(19)
C6A 0.034(2) 0.036(2) 0.022(2) 0.0057(17) -0.0013(18) 0.0060(19)
C7A 0.028(2) 0.028(2) 0.020(2) 0.0000(16) 0.0047(18) 0.0086(17)
C8A 0.027(2) 0.0240(19) 0.022(2) 0.0022(15) 0.0060(17) 0.0084(17)
C9A 0.027(2) 0.031(2) 0.020(2) -0.0007(17) 0.0001(19) 0.0084(18)
C10A 0.0146(19) 0.0257(19) 0.030(2) -0.0061(17) 0.0000(17) 0.0031(16)
C11A 0.026(2) 0.043(2) 0.030(2) -0.0029(18) 0.0072(19) 0.0002(19)
C12A 0.029(2) 0.036(2) 0.033(2) -0.0017(18) 0.0105(19) -0.0019(18)
C13A 0.032(2) 0.035(2) 0.025(2) -0.0006(17) 0.0075(18) -0.0028(19)
C14A 0.038(3) 0.044(2) 0.034(3) 0.004(2) 0.007(2) 0.005(2)
C15A 0.034(3) 0.042(3) 0.033(3) 0.006(2) -0.001(2) 0.001(2)
C16A 0.035(3) 0.036(2) 0.028(2) 0.0002(18) 0.006(2) 0.009(2)
C17A 0.043(3) 0.038(2) 0.019(2) -0.0007(17) 0.000(2) 0.007(2)
C18A 0.031(2) 0.033(2) 0.022(2) 0.0030(17) -0.0046(18) 0.0040(18)
N1A 0.0272(19) 0.0360(18) 0.0240(18) 0.0048(15) 0.0027(15) 0.0156(15)
N2A 0.0234(18) 0.0366(18) 0.0201(17) 0.0037(14) 0.0019(14) 0.0129(14)
N3A 0.0275(19) 0.0227(16) 0.0275(18) 0.0004(14) 0.0030(16) 0.0066(14)
N4A 0.0217(17) 0.0293(17) 0.0278(18) -0.0029(14) 0.0064(14) 0.0103(14)
O1A 0.0308(16) 0.0412(16) 0.0277(16) -0.0028(12) -0.0039(13) 0.0230(14)
O2A 0.0238(15) 0.0343(15) 0.0401(18) -0.0002(13) 0.0057(13) 0.0126(13)
C1B 0.019(2) 0.029(2) 0.028(2) 0.0062(17) 0.0074(17) 0.0060(17)
C2B 0.027(2) 0.028(2) 0.026(2) -0.0020(16) 0.0038(18) 0.0052(17)
C3B 0.025(2) 0.027(2) 0.022(2) -0.0024(16) 0.0082(17) 0.0062(17)
C4B 0.023(2) 0.032(2) 0.031(2) -0.0012(18) 0.0048(18) 0.0024(17)
C5B 0.025(2) 0.044(2) 0.032(2) -0.0008(19) -0.0042(19) -0.003(2)
C6B 0.028(2) 0.042(2) 0.022(2) 0.0044(18) -0.0030(18) 0.0063(19)
C7B 0.024(2) 0.029(2) 0.019(2) -0.0008(17) 0.0056(18) 0.0107(18)
C8B 0.023(2) 0.033(2) 0.020(2) -0.0033(16) 0.0008(17) 0.0073(17)
C9B 0.035(3) 0.033(2) 0.019(2) 0.0023(17) 0.0015(19) 0.0053(19)
C10B 0.025(2) 0.0204(19) 0.028(2) 0.0061(16) 0.0100(18) 0.0054(17)
C11B 0.039(3) 0.027(2) 0.037(2) -0.0045(18) 0.010(2) 0.0014(19)
C12B 0.037(2) 0.037(2) 0.033(2) -0.0045(19) 0.011(2) -0.004(2)
C13B 0.031(2) 0.037(2) 0.030(2) -0.0043(18) 0.0019(19) -0.0026(19)
C14B 0.038(3) 0.049(3) 0.035(3) 0.000(2) -0.001(2) -0.003(2)
C15B 0.038(3) 0.056(3) 0.038(3) 0.004(2) -0.008(2) 0.009(2)
C16B 0.045(3) 0.042(3) 0.027(2) -0.0050(19) 0.003(2) 0.007(2)
C17B 0.037(3) 0.038(2) 0.030(2) 0.0060(19) -0.002(2) 0.007(2)
C18B 0.034(3) 0.035(2) 0.023(2) 0.0055(18) 0.000(2) 0.008(2)
N1B 0.033(2) 0.041(2) 0.0229(18) -0.0004(15) -0.0043(16) 0.0178(16)
N2B 0.0275(18) 0.0253(16) 0.0246(18) 0.0005(13) 0.0013(14) 0.0113(14)
N3B 0.0192(17) 0.0285(17) 0.0322(19) -0.0035(15) 0.0061(15) 0.0065(14)
N4B 0.0257(18) 0.0258(17) 0.0311(19) -0.0041(14) 0.0042(15) 0.0061(14)
O1B 0.0347(17) 0.0371(16) 0.0319(16) 0.0075(12) 0.0055(13) 0.0193(14)
O2B 0.0295(17) 0.0330(15) 0.0380(17) -0.0023(13) 0.0066(14) 0.0133(13)
C1C 0.017(2) 0.034(2) 0.024(2) -0.0031(17) 0.0043(17) -0.0082(17)
C2C 0.032(2) 0.026(2) 0.025(2) -0.0027(16) 0.0034(18) -0.0068(17)
C3C 0.022(2) 0.031(2) 0.019(2) 0.0029(16) 0.0028(16) -0.0078(17)
C4C 0.030(2) 0.031(2) 0.030(2) 0.0029(18) 0.0059(19) 0.0001(18)
C5C 0.031(2) 0.042(2) 0.030(2) -0.0003(19) -0.0065(19) 0.000(2)
C6C 0.029(2) 0.038(2) 0.025(2) -0.0072(17) 0.0034(18) -0.0067(18)
C7C 0.022(2) 0.029(2) 0.021(2) 0.0028(16) 0.0048(17) -0.0062(17)
C8C 0.0173(19) 0.0305(19) 0.0180(19) 0.0042(16) 0.0005(16) -0.0033(16)
C9C 0.021(2) 0.031(2) 0.026(2) -0.0013(17) 0.0041(18) -0.0067(18)
C10C 0.025(2) 0.0240(19) 0.029(2) -0.0073(17) 0.0102(18) -0.0023(17)
C11C 0.042(3) 0.033(2) 0.036(2) 0.0087(19) 0.006(2) -0.004(2)
C12C 0.038(3) 0.040(2) 0.034(2) 0.0137(19) 0.004(2) 0.006(2)
C13C 0.037(3) 0.052(3) 0.033(3) 0.008(2) 0.007(2) 0.005(2)
C14C 0.037(3) 0.063(3) 0.040(3) 0.007(2) 0.003(2) 0.007(2)
C15C 0.061(4) 0.092(4) 0.044(3) -0.016(3) 0.011(3) -0.021(3)
C16C 0.061(4) 0.066(4) 0.046(3) 0.001(3) 0.003(3) 0.000(3)
C17C 0.040(3) 0.056(3) 0.029(2) 0.000(2) -0.002(2) -0.002(2)
C18C 0.034(3) 0.048(3) 0.023(2) -0.0048(19) -0.0021(19) -0.017(2)
N1C 0.039(2) 0.043(2) 0.0228(18) -0.0006(16) -0.0025(16) -0.0259(17)
N2C 0.0307(19) 0.0281(17) 0.0195(17) -0.0007(13) 0.0014(14) -0.0140(14)
N3C 0.0204(19) 0.0316(18) 0.0262(19) 0.0036(15) 0.0041(15) -0.0082(15)
N4C 0.0286(19) 0.0289(17) 0.0286(19) 0.0030(14) 0.0057(16) -0.0104(14)
O1C 0.0346(17) 0.0403(16) 0.0269(15) -0.0044(12) 0.0059(13) -0.0198(14)
O2C 0.0286(16) 0.0299(14) 0.0486(19) -0.0004(13) 0.0082(14) -0.0154(13)
C1D 0.027(2) 0.0221(19) 0.032(2) 0.0026(16) -0.0007(18) -0.0064(17)
C2D 0.024(2) 0.033(2) 0.026(2) -0.0020(17) 0.0072(18) -0.0050(18)
C3D 0.024(2) 0.028(2) 0.023(2) 0.0029(17) 0.0042(17) -0.0098(17)
C4D 0.024(2) 0.034(2) 0.032(2) 0.0006(18) 0.0076(18) 0.0005(18)
C5D 0.039(3) 0.036(2) 0.025(2) -0.0081(18) 0.0052(19) -0.0003(19)
C6D 0.032(2) 0.034(2) 0.026(2) -0.0033(18) -0.0026(19) -0.0057(19)
C7D 0.025(2) 0.022(2) 0.022(2) 0.0028(16) 0.0034(18) -0.0055(17)
C8D 0.024(2) 0.026(2) 0.019(2) 0.0005(16) 0.0066(17) -0.0041(17)
C9D 0.027(2) 0.034(2) 0.024(2) -0.0004(17) 0.0006(18) -0.0042(18)
C10D 0.019(2) 0.028(2) 0.026(2) 0.0076(17) -0.0015(17) -0.0017(17)
C11D 0.024(2) 0.048(3) 0.043(3) 0.002(2) 0.013(2) -0.0010(19)
C12D 0.046(3) 0.050(3) 0.037(3) 0.004(2) 0.018(2) 0.007(2)
C13D 0.047(3) 0.045(3) 0.041(3) 0.003(2) 0.014(2) 0.006(2)
C14D 0.051(3) 0.046(3) 0.041(3) -0.006(2) 0.009(2) 0.004(2)
C15D 0.065(4) 0.053(3) 0.052(3) 0.001(3) 0.007(3) -0.014(3)
C16D 0.056(3) 0.071(4) 0.038(3) 0.001(3) 0.013(3) -0.001(3)
C17D 0.040(3) 0.043(3) 0.031(2) -0.0082(19) 0.003(2) -0.002(2)
C18D 0.041(3) 0.042(2) 0.024(2) -0.0034(19) -0.001(2) -0.013(2)
N1D 0.044(2) 0.044(2) 0.0189(19) -0.0062(16) 0.0004(17) -0.0261(18)
N2D 0.0227(18) 0.0340(17) 0.0210(17) -0.0017(14) 0.0014(14) -0.0131(14)
N3D 0.0243(18) 0.0232(17) 0.0310(19) 0.0023(14) 0.0079(16) -0.0065(14)
N4D 0.0252(18) 0.0352(19) 0.0301(19) 0.0006(15) 0.0092(15) -0.0093(15)
O1D 0.0333(17) 0.0400(16) 0.0318(16) 0.0043(13) -0.0025(13) -0.0195(14)
O2D 0.0310(17) 0.0337(16) 0.0415(18) 0.0066(13) 0.0037(14) -0.0157(13)

loop_
_atom_type_symbol
_atom_type_description
_atom_type_scat_dispersion_real
_atom_type_scat_dispersion_imag
_atom_type_scat_source
C C 0.0033 0.0000 'International Tables Vol C Tables 4.2.6.8 and 6.1.1.4'
H H 0.0000 0.0000 'International Tables Vol C Tables 4.2.6.8 and 6.1.1.4'
N N 0.0061 0.0000 'International Tables Vol C Tables 4.2.6.8 and 6.1.1.4'
O O 0.0106 0.0000 'International Tables Vol C Tables 4.2.6.8 and 6.1.1.4'

loop_
_geom_angle_atom_site_label_1
_geom_angle_atom_site_label_2
_geom_angle_atom_site_label_3
_geom_angle
_geom_angle_site_symmetry_1
_geom_angle_site_symmetry_3
_geom_angle_publ_flag
O1A C1A N2A 121.8(3) . . ?
O1A C1A N1A 122.9(3) . . ?
N2A C1A N1A 115.4(3) . . ?
N2A C2A C3A 110.0(3) . . ?
N2A C2A H2A1 109.7 . . ?
C3A C2A H2A1 109.7 . . ?
N2A C2A H2A2 109.7 . . ?
C3A C2A H2A2 109.7 . . ?
H2A1 C2A H2A2 108.2 . . ?
C4A C3A C8A 118.8(4) . . ?
C4A C3A C2A 120.9(4) . . ?
C8A C3A C2A 120.3(3) . . ?
C3A C4A C5A 120.1(4) . . ?
C3A C4A H4A1 120.0 . . ?
C5A C4A H4A1 120.0 . . ?
C6A C5A C4A 120.8(4) . . ?
C6A C5A H5A 119.6 . . ?
C4A C5A H5A 119.6 . . ?
C5A C6A C7A 120.2(4) . . ?
C5A C6A H6A 119.9 . . ?
C7A C6A H6A 119.9 . . ?
C8A C7A C6A 118.4(4) . . ?
C8A C7A C9A 122.8(3) . . ?
C6A C7A C9A 118.8(4) . . ?
C7A C8A C3A 121.6(4) . . ?
C7A C8A H8A 119.2 . . ?
C3A C8A H8A 119.2 . . ?
N3A C9A C7A 114.9(3) . . ?
N3A C9A H9A1 108.6 . . ?
C7A C9A H9A1 108.6 . . ?
N3A C9A H9A2 108.6 . . ?
C7A C9A H9A2 108.6 . . ?
H9A1 C9A H9A2 107.5 . . ?
O2A C10A N4A 123.6(3) . . ?
O2A C10A N3A 121.1(3) . . ?
N4A C10A N3A 115.4(3) . . ?
N4A C11A C12A 111.7(3) . . ?
N4A C11A H11A 109.3 . . ?
C12A C11A H11A 109.3 . . ?
N4A C11A H11B 109.3 . . ?
C12A C11A H11B 109.3 . . ?
H11A C11A H11B 107.9 . . ?
C11A C12A C13A 114.5(3) . . ?
C11A C12A H12A 108.6 . . ?
C13A C12A H12A 108.6 . . ?
C11A C12A H12B 108.6 . . ?
C13A C12A H12B 108.6 . . ?
H12A C12A H12B 107.6 . . ?
C14A C13A C12A 112.8(3) . . ?
C14A C13A H13A 109.0 . . ?
C12A C13A H13A 109.0 . . ?
C14A C13A H13B 109.0 . . ?
C12A C13A H13B 109.0 . . ?
H13A C13A H13B 107.8 . . ?
C13A C14A C15A 113.8(4) . . ?
C13A C14A H14A 108.8 . . ?
C15A C14A H14A 108.8 . . ?
C13A C14A H14B 108.8 . . ?
C15A C14A H14B 108.8 . . ?
H14A C14A H14B 107.7 . . ?
C16A C15A C14A 114.7(4) . . ?
C16A C15A H15A 108.6 . . ?
C14A C15A H15A 108.6 . . ?
C16A C15A H15B 108.6 . . ?
C14A C15A H15B 108.6 . . ?
H15A C15A H15B 107.6 . . ?
C15A C16A C17A 114.1(3) . . ?
C15A C16A H16A 108.7 . . ?
C17A C16A H16A 108.7 . . ?
C15A C16A H16B 108.7 . . ?
C17A C16A H16B 108.7 . . ?
H16A C16A H16B 107.6 . . ?
C18A C17A C16A 114.4(3) . . ?
C18A C17A H17A 108.7 . . ?
C16A C17A H17A 108.7 . . ?
C18A C17A H17B 108.7 . . ?
C16A C17A H17B 108.7 . . ?
H17A C17A H17B 107.6 . . ?
N1A C18A C17A 110.5(3) . . ?
N1A C18A H18A 109.5 . . ?
C17A C18A H18A 109.5 . . ?
N1A C18A H18B 109.5 . . ?
C17A C18A H18B 109.5 . . ?
H18A C18A H18B 108.1 . . ?
C1A N1A C18A 122.7(3) . . ?
C1A N1A H1A 118.7 . . ?
C18A N1A H1A 118.7 . . ?
C1A N2A C2A 121.2(3) . . ?
C1A N2A H2A 119.4 . . ?
C2A N2A H2A 119.4 . . ?
C10A N3A C9A 122.0(3) . . ?
C10A N3A H3A 119.0 . . ?
C9A N3A H3A 119.0 . . ?
C10A N4A C11A 123.2(3) . . ?
C10A N4A H4A 118.4 . . ?
C11A N4A H4A 118.4 . . ?
O1B C1B N2B 122.0(3) . . ?
O1B C1B N1B 122.4(3) . . ?
N2B C1B N1B 115.6(3) . . ?
N2B C2B C3B 110.8(3) . . ?
N2B C2B H2B1 109.5 . . ?
C3B C2B H2B1 109.5 . . ?
N2B C2B H2B2 109.5 . . ?
C3B C2B H2B2 109.5 . . ?
H2B1 C2B H2B2 108.1 . . ?
C8B C3B C4B 119.3(4) . . ?
C8B C3B C2B 120.4(4) . . ?
C4B C3B C2B 120.4(3) . . ?
C5B C4B C3B 119.4(4) . . ?
C5B C4B H4B1 120.3 . . ?
C3B C4B H4B1 120.3 . . ?
C6B C5B C4B 120.3(4) . . ?
C6B C5B H5B 119.8 . . ?
C4B C5B H5B 119.8 . . ?
C5B C6B C7B 121.1(4) . . ?
C5B C6B H6B 119.5 . . ?
C7B C6B H6B 119.5 . . ?
C8B C7B C6B 117.9(4) . . ?
C8B C7B C9B 123.0(4) . . ?
C6B C7B C9B 119.1(4) . . ?
C3B C8B C7B 122.0(4) . . ?
C3B C8B H8B 119.0 . . ?
C7B C8B H8B 119.0 . . ?
N3B C9B C7B 114.6(3) . . ?
N3B C9B H9B1 108.6 . . ?
C7B C9B H9B1 108.6 . . ?
N3B C9B H9B2 108.6 . . ?
C7B C9B H9B2 108.6 . . ?
H9B1 C9B H9B2 107.6 . . ?
O2B C10B N4B 123.0(3) . . ?
O2B C10B N3B 122.1(4) . . ?
N4B C10B N3B 114.9(3) . . ?
N4B C11B C12B 110.9(3) . . ?
N4B C11B H11C 109.5 . . ?
C12B C11B H11C 109.5 . . ?
N4B C11B H11D 109.5 . . ?
C12B C11B H11D 109.5 . . ?
H11C C11B H11D 108.0 . . ?
C11B C12B C13B 114.0(4) . . ?
C11B C12B H12C 108.8 . . ?
C13B C12B H12C 108.8 . . ?
C11B C12B H12D 108.8 . . ?
C13B C12B H12D 108.8 . . ?
H12C C12B H12D 107.7 . . ?
C12B C13B C14B 112.6(4) . . ?
C12B C13B H13C 109.1 . . ?
C14B C13B H13C 109.1 . . ?
C12B C13B H13D 109.1 . . ?
C14B C13B H13D 109.1 . . ?
H13C C13B H13D 107.8 . . ?
C15B C14B C13B 113.3(4) . . ?
C15B C14B H14C 108.9 . . ?
C13B C14B H14C 108.9 . . ?
C15B C14B H14D 108.9 . . ?
C13B C14B H14D 108.9 . . ?
H14C C14B H14D 107.7 . . ?
C16B C15B C14B 114.6(4) . . ?
C16B C15B H15C 108.6 . . ?
C14B C15B H15C 108.6 . . ?
C16B C15B H15D 108.6 . . ?
C14B C15B H15D 108.6 . . ?
H15C C15B H15D 107.6 . . ?
C17B C16B C15B 113.3(4) . . ?
C17B C16B H16C 108.9 . . ?
C15B C16B H16C 108.9 . . ?
C17B C16B H16D 108.9 . . ?
C15B C16B H16D 108.9 . . ?
H16C C16B H16D 107.7 . . ?
C16B C17B C18B 116.4(4) . . ?
C16B C17B H17C 108.2 . . ?
C18B C17B H17C 108.2 . . ?
C16B C17B H17D 108.2 . . ?
C18B C17B H17D 108.2 . . ?
H17C C17B H17D 107.3 . . ?
N1B C18B C17B 111.0(3) . . ?
N1B C18B H18C 109.4 . . ?
C17B C18B H18C 109.4 . . ?
N1B C18B H18D 109.4 . . ?
C17B C18B H18D 109.4 . . ?
H18C C18B H18D 108.0 . . ?
C1B N1B C18B 123.4(3) . . ?
C1B N1B H1B 118.3 . . ?
C18B N1B H1B 118.3 . . ?
C1B N2B C2B 121.8(3) . . ?
C1B N2B H2B 119.1 . . ?
C2B N2B H2B 119.1 . . ?
C10B N3B C9B 121.3(3) . . ?
C10B N3B H3B 119.4 . . ?
C9B N3B H3B 119.4 . . ?
C10B N4B C11B 123.0(3) . . ?
C10B N4B H4B 118.5 . . ?
C11B N4B H4B 118.5 . . ?
O1C C1C N1C 122.7(3) . . ?
O1C C1C N2C 122.0(3) . . ?
N1C C1C N2C 115.3(3) . . ?
N2C C2C C3C 110.6(3) . . ?
N2C C2C H2C1 109.5 . . ?
C3C C2C H2C1 109.5 . . ?
N2C C2C H2C2 109.5 . . ?
C3C C2C H2C2 109.5 . . ?
H2C1 C2C H2C2 108.1 . . ?
C4C C3C C8C 118.8(4) . . ?
C4C C3C C2C 121.1(4) . . ?
C8C C3C C2C 120.1(3) . . ?
C3C C4C C5C 120.2(4) . . ?
C3C C4C H4C 119.9 . . ?
C5C C4C H4C 119.9 . . ?
C6C C5C C4C 120.7(4) . . ?
C6C C5C H5C 119.6 . . ?
C4C C5C H5C 119.6 . . ?
C5C C6C C7C 120.2(4) . . ?
C5C C6C H6C 119.9 . . ?
C7C C6C H6C 119.9 . . ?
C8C C7C C6C 118.4(4) . . ?
C8C C7C C9C 122.9(4) . . ?
C6C C7C C9C 118.7(3) . . ?
C7C C8C C3C 121.7(4) . . ?
C7C C8C H8C 119.1 . . ?
C3C C8C H8C 119.1 . . ?
N3C C9C C7C 115.0(3) . . ?
N3C C9C H9C1 108.5 . . ?
C7C C9C H9C1 108.5 . . ?
N3C C9C H9C2 108.5 . . ?
C7C C9C H9C2 108.5 . . ?
H9C1 C9C H9C2 107.5 . . ?
O2C C10C N4C 123.0(4) . . ?
O2C C10C N3C 121.0(4) . . ?
N4C C10C N3C 116.0(3) . . ?
N4C C11C C12C 111.0(3) . . ?
N4C C11C H11E 109.4 . . ?
C12C C11C H11E 109.4 . . ?
N4C C11C H11F 109.4 . . ?
C12C C11C H11F 109.4 . . ?
H11E C11C H11F 108.0 . . ?
C13C C12C C11C 115.0(4) . . ?
C13C C12C H12E 108.5 . . ?
C11C C12C H12E 108.5 . . ?
C13C C12C H12F 108.5 . . ?
C11C C12C H12F 108.5 . . ?
H12E C12C H12F 107.5 . . ?
C12C C13C C14C 113.4(4) . . ?
C12C C13C H13E 108.9 . . ?
C14C C13C H13E 108.9 . . ?
C12C C13C H13F 108.9 . . ?
C14C C13C H13F 108.9 . . ?
H13E C13C H13F 107.7 . . ?
C13C C14C C15C 113.3(4) . . ?
C13C C14C H14E 108.9 . . ?
C15C C14C H14E 108.9 . . ?
C13C C14C H14F 108.9 . . ?
C15C C14C H14F 108.9 . . ?
H14E C14C H14F 107.7 . . ?
C16C C15C C14C 113.7(5) . . ?
C16C C15C H15E 108.8 . . ?
C14C C15C H15E 108.8 . . ?
C16C C15C H15F 108.8 . . ?
C14C C15C H15F 108.8 . . ?
H15E C15C H15F 107.7 . . ?
C15C C16C C17C 112.9(5) . . ?
C15C C16C H16E 109.0 . . ?
C17C C16C H16E 109.0 . . ?
C15C C16C H16F 109.0 . . ?
C17C C16C H16F 109.0 . . ?
H16E C16C H16F 107.8 . . ?
C16C C17C C18C 119.8(4) . . ?
C16C C17C H17E 107.4 . . ?
C18C C17C H17E 107.4 . . ?
C16C C17C H17F 107.4 . . ?
C18C C17C H17F 107.4 . . ?
H17E C17C H17F 106.9 . . ?
N1C C18C C17C 110.1(3) . . ?
N1C C18C H18E 109.6 . . ?
C17C C18C H18E 109.6 . . ?
N1C C18C H18F 109.6 . . ?
C17C C18C H18F 109.6 . . ?
H18E C18C H18F 108.1 . . ?
C1C N1C C18C 123.0(3) . . ?
C1C N1C H1C 118.5 . . ?
C18C N1C H1C 118.5 . . ?
C1C N2C C2C 121.5(3) . . ?
C1C N2C H2C 119.3 . . ?
C2C N2C H2C 119.3 . . ?
C10C N3C C9C 122.1(3) . . ?
C10C N3C H3C 118.9 . . ?
C9C N3C H3C 118.9 . . ?
C10C N4C C11C 123.5(3) . . ?
C10C N4C H4C 118.2 . . ?
C11C N4C H4C 118.2 . . ?
O1D C1D N1D 122.6(3) . . ?
O1D C1D N2D 121.7(3) . . ?
N1D C1D N2D 115.7(3) . . ?
N2D C2D C3D 110.7(3) . . ?
N2D C2D H2D1 109.5 . . ?
C3D C2D H2D1 109.5 . . ?
N2D C2D H2D2 109.5 . . ?
C3D C2D H2D2 109.5 . . ?
H2D1 C2D H2D2 108.1 . . ?
C8D C3D C4D 119.0(4) . . ?
C8D C3D C2D 120.2(3) . . ?
C4D C3D C2D 120.9(4) . . ?
C5D C4D C3D 120.3(4) . . ?
C5D C4D H4D1 119.8 . . ?
C3D C4D H4D1 119.8 . . ?
C4D C5D C6D 119.9(4) . . ?
C4D C5D H5D 120.1 . . ?
C6D C5D H5D 120.1 . . ?
C7D C6D C5D 120.4(4) . . ?
C7D C6D H6D 119.8 . . ?
C5D C6D H6D 119.8 . . ?
C8D C7D C6D 119.0(4) . . ?
C8D C7D C9D 122.5(3) . . ?
C6D C7D C9D 118.5(4) . . ?
C3D C8D C7D 121.4(4) . . ?
C3D C8D H8D 119.3 . . ?
C7D C8D H8D 119.3 . . ?
N3D C9D C7D 115.1(3) . . ?
N3D C9D H9D1 108.5 . . ?
C7D C9D H9D1 108.5 . . ?
N3D C9D H9D2 108.5 . . ?
C7D C9D H9D2 108.5 . . ?
H9D1 C9D H9D2 107.5 . . ?
O2D C10D N4D 123.2(4) . . ?
O2D C10D N3D 121.2(4) . . ?
N4D C10D N3D 115.6(3) . . ?
N4D C11D C12D 110.8(3) . . ?
N4D C11D H11G 109.5 . . ?
C12D C11D H11G 109.5 . . ?
N4D C11D H11H 109.5 . . ?
C12D C11D H11H 109.5 . . ?
H11G C11D H11H 108.1 . . ?
C13D C12D C11D 113.9(4) . . ?
C13D C12D H12G 108.8 . . ?
C11D C12D H12G 108.8 . . ?
C13D C12D H12H 108.8 . . ?
C11D C12D H12H 108.8 . . ?
H12G C12D H12H 107.7 . . ?
C12D C13D C14D 112.8(4) . . ?
C12D C13D H13G 109.0 . . ?
C14D C13D H13G 109.0 . . ?
C12D C13D H13H 109.0 . . ?
C14D C13D H13H 109.0 . . ?
H13G C13D H13H 107.8 . . ?
C13D C14D C15D 112.4(4) . . ?
C13D C14D H14G 109.1 . . ?
C15D C14D H14G 109.1 . . ?
C13D C14D H14H 109.1 . . ?
C15D C14D H14H 109.1 . . ?
H14G C14D H14H 107.8 . . ?
C16D C15D C14D 113.6(5) . . ?
C16D C15D H15G 108.8 . . ?
C14D C15D H15G 108.8 . . ?
C16D C15D H15H 108.8 . . ?
C14D C15D H15H 108.8 . . ?
H15G C15D H15H 107.7 . . ?
C15D C16D C17D 114.2(5) . . ?
C15D C16D H16G 108.7 . . ?
C17D C16D H16G 108.7 . . ?
C15D C16D H16H 108.7 . . ?
C17D C16D H16H 108.7 . . ?
H16G C16D H16H 107.6 . . ?
C18D C17D C16D 117.5(4) . . ?
C18D C17D H17G 107.9 . . ?
C16D C17D H17G 107.9 . . ?
C18D C17D H17H 107.9 . . ?
C16D C17D H17H 107.9 . . ?
H17G C17D H17H 107.2 . . ?
N1D C18D C17D 110.0(4) . . ?
N1D C18D H18G 109.7 . . ?
C17D C18D H18G 109.7 . . ?
N1D C18D H18H 109.7 . . ?
C17D C18D H18H 109.7 . . ?
H18G C18D H18H 108.2 . . ?
C1D N1D C18D 122.9(3) . . ?
C1D N1D H1D 118.5 . . ?
C18D N1D H1D 118.5 . . ?
C1D N2D C2D 121.7(3) . . ?
C1D N2D H2D 119.1 . . ?
C2D N2D H2D 119.1 . . ?
C10D N3D C9D 121.6(3) . . ?
C10D N3D H3D 119.2 . . ?
C9D N3D H3D 119.2 . . ?
C10D N4D C11D 123.0(3) . . ?
C10D N4D H4D 118.5 . . ?
C11D N4D H4D 118.5 . . ?

loop_
_geom_bond_atom_site_label_1
_geom_bond_atom_site_label_2
_geom_bond_distance
_geom_bond_site_symmetry_2
_geom_bond_publ_flag
C1A O1A 1.234(4) . ?
C1A N2A 1.354(5) . ?
C1A N1A 1.355(5) . ?
C2A N2A 1.457(5) . ?
C2A C3A 1.516(5) . ?
C2A H2A1 0.9900 . ?
C2A H2A2 0.9900 . ?
C3A C4A 1.381(5) . ?
C3A C8A 1.395(6) . ?
C4A C5A 1.388(6) . ?
C4A H4A1 0.9500 . ?
C5A C6A 1.367(6) . ?
C5A H5A 0.9500 . ?
C6A C7A 1.403(5) . ?
C6A H6A 0.9500 . ?
C7A C8A 1.381(5) . ?
C7A C9A 1.519(6) . ?
C8A H8A 0.9500 . ?
C9A N3A 1.443(5) . ?
C9A H9A1 0.9900 . ?
C9A H9A2 0.9900 . ?
C10A O2A 1.242(4) . ?
C10A N4A 1.335(5) . ?
C10A N3A 1.362(5) . ?
C11A N4A 1.447(5) . ?
C11A C12A 1.514(6) . ?
C11A H11A 0.9900 . ?
C11A H11B 0.9900 . ?
C12A C13A 1.533(6) . ?
C12A H12A 0.9900 . ?
C12A H12B 0.9900 . ?
C13A C14A 1.503(6) . ?
C13A H13A 0.9900 . ?
C13A H13B 0.9900 . ?
C14A C15A 1.530(6) . ?
C14A H14A 0.9900 . ?
C14A H14B 0.9900 . ?
C15A C16A 1.514(6) . ?
C15A H15A 0.9900 . ?
C15A H15B 0.9900 . ?
C16A C17A 1.533(6) . ?
C16A H16A 0.9900 . ?
C16A H16B 0.9900 . ?
C17A C18A 1.528(6) . ?
C17A H17A 0.9900 . ?
C17A H17B 0.9900 . ?
C18A N1A 1.438(5) . ?
C18A H18A 0.9900 . ?
C18A H18B 0.9900 . ?
N1A H1A 0.8800 . ?
N2A H2A 0.8800 . ?
N3A H3A 0.8800 . ?
N4A H4A 0.8800 . ?
C1B O1B 1.237(4) . ?
C1B N2B 1.347(5) . ?
C1B N1B 1.353(5) . ?
C2B N2B 1.442(5) . ?
C2B C3B 1.513(5) . ?
C2B H2B1 0.9900 . ?
C2B H2B2 0.9900 . ?
C3B C8B 1.377(5) . ?
C3B C4B 1.396(5) . ?
C4B C5B 1.390(6) . ?
C4B H4B1 0.9500 . ?
C5B C6B 1.373(6) . ?
C5B H5B 0.9500 . ?
C6B C7B 1.394(6) . ?
C6B H6B 0.9500 . ?
C7B C8B 1.386(5) . ?
C7B C9B 1.523(6) . ?
C8B H8B 0.9500 . ?
C9B N3B 1.450(5) . ?
C9B H9B1 0.9900 . ?
C9B H9B2 0.9900 . ?
C10B O2B 1.240(4) . ?
C10B N4B 1.351(5) . ?
C10B N3B 1.357(5) . ?
C11B N4B 1.458(5) . ?
C11B C12B 1.513(6) . ?
C11B H11C 0.9900 . ?
C11B H11D 0.9900 . ?
C12B C13B 1.528(6) . ?
C12B H12C 0.9900 . ?
C12B H12D 0.9900 . ?
C13B C14B 1.534(6) . ?
C13B H13C 0.9900 . ?
C13B H13D 0.9900 . ?
C14B C15B 1.532(6) . ?
C14B H14C 0.9900 . ?
C14B H14D 0.9900 . ?
C15B C16B 1.514(7) . ?
C15B H15C 0.9900 . ?
C15B H15D 0.9900 . ?
C16B C17B 1.513(6) . ?
C16B H16C 0.9900 . ?
C16B H16D 0.9900 . ?
C17B C18B 1.518(6) . ?
C17B H17C 0.9900 . ?
C17B H17D 0.9900 . ?
C18B N1B 1.444(5) . ?
C18B H18C 0.9900 . ?
C18B H18D 0.9900 . ?
N1B H1B 0.8800 . ?
N2B H2B 0.8800 . ?
N3B H3B 0.8800 . ?
N4B H4B 0.8800 . ?
C1C O1C 1.237(4) . ?
C1C N1C 1.340(5) . ?
C1C N2C 1.353(4) . ?
C2C N2C 1.458(5) . ?
C2C C3C 1.500(5) . ?
C2C H2C1 0.9900 . ?
C2C H2C2 0.9900 . ?
C3C C4C 1.383(6) . ?
C3C C8C 1.401(5) . ?
C4C C5C 1.384(6) . ?
C4C H4C 0.9500 . ?
C5C C6C 1.375(6) . ?
C5C H5C 0.9500 . ?
C6C C7C 1.408(6) . ?
C6C H6C 0.9500 . ?
C7C C8C 1.375(5) . ?
C7C C9C 1.509(6) . ?
C8C H8C 0.9500 . ?
C9C N3C 1.443(5) . ?
C9C H9C1 0.9900 . ?
C9C H9C2 0.9900 . ?
C10C O2C 1.245(4) . ?
C10C N4C 1.333(5) . ?
C10C N3C 1.361(5) . ?
C11C N4C 1.440(5) . ?
C11C C12C 1.518(6) . ?
C11C H11E 0.9900 . ?
C11C H11F 0.9900 . ?
C12C C13C 1.504(6) . ?
C12C H12E 0.9900 . ?
C12C H12F 0.9900 . ?
C13C C14C 1.511(6) . ?
C13C H13E 0.9900 . ?
C13C H13F 0.9900 . ?
C14C C15C 1.577(7) . ?
C14C H14E 0.9900 . ?
C14C H14F 0.9900 . ?
C15C C16C 1.467(8) . ?
C15C H15E 0.9900 . ?
C15C H15F 0.9900 . ?
C16C C17C 1.515(7) . ?
C16C H16E 0.9900 . ?
C16C H16F 0.9900 . ?
C17C C18C 1.524(6) . ?
C17C H17E 0.9900 . ?
C17C H17F 0.9900 . ?
C18C N1C 1.451(5) . ?
C18C H18E 0.9900 . ?
C18C H18F 0.9900 . ?
N1C H1C 0.8800 . ?
N2C H2C 0.8800 . ?
N3C H3C 0.8800 . ?
N4C H4C 0.8800 . ?
C1D O1D 1.242(4) . ?
C1D N1D 1.342(5) . ?
C1D N2D 1.351(5) . ?
C2D N2D 1.448(5) . ?
C2D C3D 1.501(5) . ?
C2D H2D1 0.9900 . ?
C2D H2D2 0.9900 . ?
C3D C8D 1.386(6) . ?
C3D C4D 1.398(5) . ?
C4D C5D 1.383(6) . ?
C4D H4D1 0.9500 . ?
C5D C6D 1.392(6) . ?
C5D H5D 0.9500 . ?
C6D C7D 1.391(5) . ?
C6D H6D 0.9500 . ?
C7D C8D 1.387(5) . ?
C7D C9D 1.524(6) . ?
C8D H8D 0.9500 . ?
C9D N3D 1.446(5) . ?
C9D H9D1 0.9900 . ?
C9D H9D2 0.9900 . ?
C10D O2D 1.247(4) . ?
C10D N4D 1.335(5) . ?
C10D N3D 1.365(5) . ?
C11D N4D 1.462(5) . ?
C11D C12D 1.519(6) . ?
C11D H11G 0.9900 . ?
C11D H11H 0.9900 . ?
C12D C13D 1.496(6) . ?
C12D H12G 0.9900 . ?
C12D H12H 0.9900 . ?
C13D C14D 1.547(6) . ?
C13D H13G 0.9900 . ?
C13D H13H 0.9900 . ?
C14D C15D 1.571(7) . ?
C14D H14G 0.9900 . ?
C14D H14H 0.9900 . ?
C15D C16D 1.450(7) . ?
C15D H15G 0.9900 . ?
C15D H15H 0.9900 . ?
C16D C17D 1.538(7) . ?
C16D H16G 0.9900 . ?
C16D H16H 0.9900 . ?
C17D C18D 1.509(6) . ?
C17D H17G 0.9900 . ?
C17D H17H 0.9900 . ?
C18D N1D 1.454(5) . ?
C18D H18G 0.9900 . ?
C18D H18H 0.9900 . ?
N1D H1D 0.8800 . ?
N2D H2D 0.8800 . ?
N3D H3D 0.8800 . ?
N4D H4D 0.8800 . ?

loop_
_geom_hbond_atom_site_label_D
_geom_hbond_atom_site_label_H
_geom_hbond_atom_site_label_A
_geom_hbond_distance_DH
_geom_hbond_distance_HA
_geom_hbond_distance_DA
_geom_hbond_angle_DHA
_geom_hbond_site_symmetry_A
N1A H1A O1C 0.88 2.00 2.818(4) 153 2_554
N2A H2A O1C 0.88 2.14 2.897(4) 143 2_554
N3A H3A O2C 0.88 2.13 2.899(4) 145 2_564
N4A H4A O2C 0.88 2.06 2.852(4) 150 2_564
N1B H1B O1D 0.88 1.99 2.813(4) 154 4_464
N2B H2B O1D 0.88 2.15 2.903(4) 144 4_464
N3B H3B O2D 0.88 2.12 2.890(4) 145 4_564
N4B H4B O2D 0.88 2.05 2.840(4) 150 4_564
N1C H1C O1A 0.88 2.00 2.823(4) 155 4
N2C H2C O1A 0.88 2.16 2.911(4) 143 4
N3C H3C O2A 0.88 2.15 2.911(4) 145 4_455
N4C H4C O2A 0.88 2.06 2.857(4) 150 4_455
N1D H1D O1B 0.88 1.98 2.804(4) 156 2_565
N2D H2D O1B 0.88 2.18 2.928(4) 142 2_565
N3D H3D O2B 0.88 2.14 2.902(4) 145 2_575
N4D H4D O2B 0.88 2.05 2.848(4) 150 2_575

loop_
_geom_torsion_atom_site_label_1
_geom_torsion_atom_site_label_2
_geom_torsion_atom_site_label_3
_geom_torsion_atom_site_label_4
_geom_torsion
_geom_torsion_site_symmetry_1
_geom_torsion_site_symmetry_2
_geom_torsion_site_symmetry_3
_geom_torsion_site_symmetry_4
_geom_torsion_publ_flag
N2A C2A C3A C4A -120.3(4) . . . . ?
N2A C2A C3A C8A 59.5(4) . . . . ?
C8A C3A C4A C5A 0.7(6) . . . . ?
C2A C3A C4A C5A -179.5(3) . . . . ?
C3A C4A C5A C6A -1.0(6) . . . . ?
C4A C5A C6A C7A 0.6(6) . . . . ?
C5A C6A C7A C8A 0.1(6) . . . . ?
C5A C6A C7A C9A 179.5(4) . . . . ?
C6A C7A C8A C3A -0.3(5) . . . . ?
C9A C7A C8A C3A -179.8(3) . . . . ?
C4A C3A C8A C7A -0.1(5) . . . . ?
C2A C3A C8A C7A -179.8(3) . . . . ?
C8A C7A C9A N3A -2.6(5) . . . . ?
C6A C7A C9A N3A 178.0(3) . . . . ?
N4A C11A C12A C13A -63.9(4) . . . . ?
C11A C12A C13A C14A -172.6(3) . . . . ?
C12A C13A C14A C15A -165.1(4) . . . . ?
C13A C14A C15A C16A -63.7(5) . . . . ?
C14A C15A C16A C17A 176.1(4) . . . . ?
C15A C16A C17A C18A -57.4(5) . . . . ?
C16A C17A C18A N1A -55.5(5) . . . . ?
O1A C1A N1A C18A 4.3(6) . . . . ?
N2A C1A N1A C18A -175.5(3) . . . . ?
C17A C18A N1A C1A 165.5(4) . . . . ?
O1A C1A N2A C2A 7.6(6) . . . . ?
N1A C1A N2A C2A -172.6(3) . . . . ?
C3A C2A N2A C1A -168.3(3) . . . . ?
O2A C10A N3A C9A -15.0(6) . . . . ?
N4A C10A N3A C9A 165.7(3) . . . . ?
C7A C9A N3A C10A -99.5(4) . . . . ?
O2A C10A N4A C11A -10.3(6) . . . . ?
N3A C10A N4A C11A 169.0(3) . . . . ?
C12A C11A N4A C10A 152.9(4) . . . . ?
N2B C2B C3B C8B 59.8(5) . . . . ?
N2B C2B C3B C4B -119.7(4) . . . . ?
C8B C3B C4B C5B 0.1(5) . . . . ?
C2B C3B C4B C5B 179.6(3) . . . . ?
C3B C4B C5B C6B 0.3(6) . . . . ?
C4B C5B C6B C7B -1.4(6) . . . . ?
C5B C6B C7B C8B 2.0(6) . . . . ?
C5B C6B C7B C9B 179.7(4) . . . . ?
C4B C3B C8B C7B 0.6(6) . . . . ?
C2B C3B C8B C7B -178.9(3) . . . . ?
C6B C7B C8B C3B -1.6(6) . . . . ?
C9B C7B C8B C3B -179.2(4) . . . . ?
C8B C7B C9B N3B -3.0(5) . . . . ?
C6B C7B C9B N3B 179.5(3) . . . . ?
N4B C11B C12B C13B -64.5(4) . . . . ?
C11B C12B C13B C14B -172.5(3) . . . . ?
C12B C13B C14B C15B -164.5(4) . . . . ?
C13B C14B C15B C16B -61.3(5) . . . . ?
C14B C15B C16B C17B 178.2(4) . . . . ?
C15B C16B C17B C18B -62.4(5) . . . . ?
C16B C17B C18B N1B -52.7(5) . . . . ?
O1B C1B N1B C18B 5.7(6) . . . . ?
N2B C1B N1B C18B -173.7(4) . . . . ?
C17B C18B N1B C1B 160.6(4) . . . . ?
O1B C1B N2B C2B 8.3(6) . . . . ?
N1B C1B N2B C2B -172.3(3) . . . . ?
C3B C2B N2B C1B -169.3(3) . . . . ?
O2B C10B N3B C9B -14.6(5) . . . . ?
N4B C10B N3B C9B 165.8(3) . . . . ?
C7B C9B N3B C10B -100.5(4) . . . . ?
O2B C10B N4B C11B -10.4(6) . . . . ?
N3B C10B N4B C11B 169.2(3) . . . . ?
C12B C11B N4B C10B 153.6(3) . . . . ?
N2C C2C C3C C4C -120.3(4) . . . . ?
N2C C2C C3C C8C 60.0(5) . . . . ?
C8C C3C C4C C5C 0.1(6) . . . . ?
C2C C3C C4C C5C -179.6(4) . . . . ?
C3C C4C C5C C6C -0.9(6) . . . . ?
C4C C5C C6C C7C 1.6(6) . . . . ?
C5C C6C C7C C8C -1.4(6) . . . . ?
C5C C6C C7C C9C 179.4(4) . . . . ?
C6C C7C C8C C3C 0.6(5) . . . . ?
C9C C7C C8C C3C 179.8(4) . . . . ?
C4C C3C C8C C7C 0.0(5) . . . . ?
C2C C3C C8C C7C 179.7(3) . . . . ?
C8C C7C C9C N3C -1.9(5) . . . . ?
C6C C7C C9C N3C 177.3(3) . . . . ?
N4C C11C C12C C13C -64.0(5) . . . . ?
C11C C12C C13C C14C -174.8(4) . . . . ?
C12C C13C C14C C15C -163.9(4) . . . . ?
C13C C14C C15C C16C -63.8(6) . . . . ?
C14C C15C C16C C17C 177.3(4) . . . . ?
C15C C16C C17C C18C -59.3(6) . . . . ?
C16C C17C C18C N1C -51.9(6) . . . . ?
O1C C1C N1C C18C 4.9(6) . . . . ?
N2C C1C N1C C18C -173.4(4) . . . . ?
C17C C18C N1C C1C 158.2(4) . . . . ?
O1C C1C N2C C2C 9.9(6) . . . . ?
N1C C1C N2C C2C -171.8(4) . . . . ?
C3C C2C N2C C1C -170.4(3) . . . . ?
O2C C10C N3C C9C -15.1(5) . . . . ?
N4C C10C N3C C9C 165.9(3) . . . . ?
C7C C9C N3C C10C -101.0(4) . . . . ?
O2C C10C N4C C11C -9.6(6) . . . . ?
N3C C10C N4C C11C 169.4(3) . . . . ?
C12C C11C N4C C10C 152.9(4) . . . . ?
N2D C2D C3D C8D 60.4(4) . . . . ?
N2D C2D C3D C4D -119.3(4) . . . . ?
C8D C3D C4D C5D 0.3(6) . . . . ?
C2D C3D C4D C5D 179.9(3) . . . . ?
C3D C4D C5D C6D -0.4(6) . . . . ?
C4D C5D C6D C7D 0.0(6) . . . . ?
C5D C6D C7D C8D 0.3(6) . . . . ?
C5D C6D C7D C9D 179.8(4) . . . . ?
C4D C3D C8D C7D 0.1(6) . . . . ?
C2D C3D C8D C7D -179.5(3) . . . . ?
C6D C7D C8D C3D -0.4(6) . . . . ?
C9D C7D C8D C3D -179.9(3) . . . . ?
C8D C7D C9D N3D -2.0(5) . . . . ?
C6D C7D C9D N3D 178.5(3) . . . . ?
N4D C11D C12D C13D -65.6(5) . . . . ?
C11D C12D C13D C14D -175.0(4) . . . . ?
C12D C13D C14D C15D -163.7(4) . . . . ?
C13D C14D C15D C16D -61.4(6) . . . . ?
C14D C15D C16D C17D 179.5(4) . . . . ?
C15D C16D C17D C18D -60.3(6) . . . . ?
C16D C17D C18D N1D -53.9(5) . . . . ?
O1D C1D N1D C18D 5.6(6) . . . . ?
N2D C1D N1D C18D -173.6(4) . . . . ?
C17D C18D N1D C1D 158.0(4) . . . . ?
O1D C1D N2D C2D 8.8(6) . . . . ?
N1D C1D N2D C2D -172.0(4) . . . . ?
C3D C2D N2D C1D -169.5(3) . . . . ?
O2D C10D N3D C9D -14.8(6) . . . . ?
N4D C10D N3D C9D 165.8(3) . . . . ?
C7D C9D N3D C10D -100.2(4) . . . . ?
O2D C10D N4D C11D -10.1(6) . . . . ?
N3D C10D N4D C11D 169.4(3) . . . . ?
C12D C11D N4D C10D 153.5(4) . . . . ?
